data_2201123
loop_
_publ_author_name
'Evain, Michel'
'Landreau, Cyrille'
'Deniaud, David'
'Reliquet, Alain'
'Meslin, Jean Claude'

_publ_section_title
;
 2-Methyl-6,7-dihydrothiazolo[3,2-<i>b</i>][1,2,4]thiadiazine
 1,1-dioxide
;
_journal_issue 4
_journal_name_full 'Acta Crystallographica Section E'
_journal_page_first o362
_journal_page_last o363
_journal_paper_doi 10.1107/S1600536802003987
_journal_volume 58
_journal_year 2002
_chemical_formula_iupac 'C6 H8 N2 O2 S2'
_chemical_formula_moiety 'C6 H8 N2 O2 S2'
_chemical_formula_sum 'C6 H8 N2 O2 S2'
_chemical_formula_weight 204.3
_chemical_name_systematic ' ?'
_space_group_IT_number 14
_symmetry_cell_setting monoclinic
_symmetry_space_group_name_Hall '-P 2ybc'
_symmetry_space_group_name_H-M 'P 1 21/c 1'
_cell_angle_alpha 90
_cell_angle_beta 98.036(12)
_cell_angle_gamma 90
_cell_formula_units_Z 4
_cell_length_a 8.3906(8)
_cell_length_b 8.4339(8)
_cell_length_c 12.0900(11)
_cell_measurement_reflns_used 8000
_cell_measurement_temperature 298
_cell_measurement_theta_max 27.8
_cell_measurement_theta_min 12.7
_cell_volume 847.15(14)
_computing_cell_refinement 'CELL (Stoe & Cie, 1997)'
_computing_data_collection 'CAD-4-PC (Enraf-Nonius, 1993) and EXPOSE (Stoe & Cie, 1997)'
_computing_data_reduction 'JANA2000 (Petricek & Dusek, 2000)'
_computing_molecular_graphics ' DIAMOND (Brandenburg & Berndt, 1999)'
_computing_publication_material JANA2000
_computing_structure_refinement JANA2000
_computing_structure_solution 'SHELXTL (Sheldrick, 1995)'
_diffrn_ambient_temperature 298
_diffrn_measured_fraction_theta_full 1
_diffrn_measured_fraction_theta_max 1
_diffrn_measurement_device_type 'Nonius CAD-4 and Stoe IPDS'
_diffrn_measurement_method '\q/2\q and \w'
_diffrn_radiation_monochromator graphite
_diffrn_radiation_source 'X-ray tube'
_diffrn_radiation_type MoK\a
_diffrn_radiation_wavelength 0.71069
_diffrn_reflns_av_R_equivalents 0.0614
_diffrn_reflns_av_sigmaI/netI 0.0245
_diffrn_reflns_limit_h_max 13
_diffrn_reflns_limit_h_min -13
_diffrn_reflns_limit_k_max 13
_diffrn_reflns_limit_k_min -13
_diffrn_reflns_limit_l_max 15
_diffrn_reflns_limit_l_min -19
_diffrn_reflns_number 25270
_diffrn_reflns_theta_full 35.06
_diffrn_reflns_theta_max 35.06
_diffrn_reflns_theta_min 2.45
_diffrn_standards_decay_% 1.0
_diffrn_standards_interval_time 60
_diffrn_standards_number 3
_exptl_absorpt_coefficient_mu 0.585
_exptl_absorpt_correction_T_max 0.909
_exptl_absorpt_correction_T_min 0.885
_exptl_absorpt_correction_type gaussian
_exptl_absorpt_process_details '(JANA2000; Petricek & Dusek, 2000)'
_exptl_crystal_colour colourless
_exptl_crystal_density_diffrn 1.601
_exptl_crystal_density_method 'not measured'
_exptl_crystal_description block
_exptl_crystal_F_000 424
_exptl_crystal_size_max 0.35
_exptl_crystal_size_mid 0.28
_exptl_crystal_size_min 0.22
_refine_diff_density_max 0.71
_refine_diff_density_min -0.46
_refine_ls_extinction_coef 0.93(6)
_refine_ls_extinction_method 'B-C type 1 Lorentzian isotropic (Becker & Coppens, 1974)'
_refine_ls_goodness_of_fit_ref 1.42
_refine_ls_hydrogen_treatment constr
_refine_ls_number_parameters 110
_refine_ls_number_reflns 3729
_refine_ls_R_factor_all 0.0866
_refine_ls_R_factor_gt 0.0448
_refine_ls_shift/su_max 0.0007
_refine_ls_shift/su_mean 0.0001
_refine_ls_structure_factor_coef Fsqd
_refine_ls_weighting_details 'w = 1/[\s^2^(I)+0.0016I^2^]'
_refine_ls_weighting_scheme sigma
_refine_ls_wR_factor_gt 0.1006
_refine_ls_wR_factor_ref 0.1104
_reflns_number_gt 2287
_reflns_number_total 3729
_reflns_threshold_expression I>2\s(I)
_cod_data_source_file dn6025.cif
_cod_data_source_block I
_cod_depositor_comments
;
The following automatic conversions were performed:

'_exptl_absorpt_correction_type' value 'Gaussian' changed to
'gaussian' according to
/home/saulius/struct/CIF-dictionaries/cif_core.dic dictionary named
'cif_core.dic' version 2.4.1 from 2010-06-29.

Automatic conversion script
Id: cif_fix_values 1715 2011-07-08 13:25:40Z adriana 
;
_cod_original_sg_symbol_H-M 'P 21/c'
_cod_database_code 2201123
_cod_database_fobs_code 2201123

loop_
_symmetry_equiv_pos_site_id
_symmetry_equiv_pos_as_xyz
1 x,y,z
2 -x,1/2+y,1/2-z
3 -x,-y,-z
4 x,1/2-y,1/2+z

loop_
_atom_site_label
_atom_site_fract_x
_atom_site_fract_y
_atom_site_fract_z
_atom_site_U_iso_or_equiv
_atom_site_adp_type
_atom_site_calc_flag
_atom_site_refinement_flags
_atom_site_occupancy
_atom_site_disorder_assembly
_atom_site_disorder_group
_atom_site_type_symbol
S1 0.18963(4) 0.58991(4) 0.34090(3) 0.03952(11) Uani d . 1 . . S
C2 0.16226(17) 0.65965(17) 0.47032(12) 0.0396(4) Uani d . 1 . . C
C3 0.2158(2) 0.57792(18) 0.56285(12) 0.0445(4) Uani d . 1 . . C
N4 0.2935(2) 0.43360(17) 0.57205(11) 0.0546(5) Uani d . 1 . . N
C4a 0.31606(17) 0.36385(17) 0.48137(11) 0.0378(4) Uani d . 1 . . C
S5 0.41100(6) 0.18039(5) 0.48260(4) 0.05554(15) Uani d . 1 . . S
C6 0.3601(2) 0.1577(2) 0.33408(15) 0.0576(6) Uani d . 1 . . C
C7 0.3272(3) 0.3168(2) 0.28742(15) 0.0680(7) Uani d . 1 . . C
N8 0.27029(16) 0.41489(15) 0.37505(10) 0.0415(4) Uani d . 1 . . N
C9 0.0806(3) 0.8175(2) 0.46962(18) 0.0631(6) Uani d . 1 . . C
O1 0.04106(15) 0.56498(18) 0.26999(11) 0.0670(5) Uani d . 1 . . O
O2 0.30443(16) 0.68336(15) 0.29325(11) 0.0651(5) Uani d . 1 . . O
H9a -0.0269 0.8101 0.4261 0.084 Uiso d . 1 . . H
H9b 0.1441 0.8968 0.4358 0.084 Uiso d . 1 . . H
H9c 0.0709 0.8486 0.5464 0.084 Uiso d . 1 . . H
H3 0.196 0.6306 0.6319 0.058 Uiso d . 1 . . H
H6a 0.4475 0.1143 0.2974 0.077 Uiso d . 1 . . H
H6b 0.2617 0.0961 0.3119 0.077 Uiso d . 1 . . H
H7a 0.2453 0.3112 0.2216 0.09 Uiso d . 1 . . H
H7b 0.4268 0.3618 0.266 0.09 Uiso d . 1 . . H

loop_
_atom_site_aniso_label
_atom_site_aniso_U_11
_atom_site_aniso_U_22
_atom_site_aniso_U_33
_atom_site_aniso_U_12
_atom_site_aniso_U_13
_atom_site_aniso_U_23
_atom_site_aniso_type_symbol
S1 0.0450(2) 0.0451(2) 0.02806(17) 0.00496(14) 0.00393(13) 0.00669(14) S
C2 0.0451(7) 0.0363(7) 0.0378(7) -0.0020(5) 0.0071(6) -0.0013(5) C
C3 0.0600(9) 0.0430(7) 0.0310(7) 0.0044(6) 0.0080(6) -0.0049(6) C
N4 0.0865(10) 0.0518(7) 0.0252(6) 0.0205(7) 0.0064(6) 0.0014(5) N
C4a 0.0457(7) 0.0391(6) 0.0288(6) 0.0030(6) 0.0054(5) 0.0013(5) C
S5 0.0758(3) 0.0478(2) 0.0414(2) 0.0228(2) 0.0022(2) -0.00003(17) S
C6 0.0742(11) 0.0555(9) 0.0441(9) 0.0083(8) 0.0122(8) -0.0097(8) C
C7 0.1083(15) 0.0638(11) 0.0331(8) 0.0268(10) 0.0144(9) -0.0056(8) C
N8 0.0577(7) 0.0423(6) 0.0250(5) 0.0068(5) 0.0078(5) 0.0012(5) N
C9 0.0850(13) 0.0439(9) 0.0603(11) 0.0154(8) 0.0102(10) -0.0004(8) C
O1 0.0575(7) 0.0913(10) 0.0463(7) 0.0157(6) -0.0133(6) -0.0114(7) O
O2 0.0800(9) 0.0621(8) 0.0592(8) 0.0010(6) 0.0307(7) 0.0228(6) O

loop_
_atom_type_symbol
_atom_type_scat_dispersion_real
_atom_type_scat_dispersion_imag
_atom_type_scat_source
S 0.000 0.000 'International Tables Vol C Tables  4.2.6.8 and 6.1.1.1'
O 0.011 0.006 'International Tables Vol C Tables  4.2.6.8 and 6.1.1.1'
N 0.006 0.003 'International Tables Vol C Tables  4.2.6.8 and 6.1.1.1'
C 0.003 0.002 'International Tables Vol C Tables  4.2.6.8 and 6.1.1.1'
H 0.000 0.000 'International Tables Vol C Tables  4.2.6.8 and 6.1.1.1'

loop_
_geom_angle_atom_site_label_1
_geom_angle_atom_site_label_2
_geom_angle_atom_site_label_3
_geom_angle
_geom_angle_publ_flag
C2 S1 N8 100.44(7) no
C2 S1 O1 112.43(8) no
C2 S1 O2 111.25(8) no
N8 S1 O1 108.15(8) no
N8 S1 O2 108.57(9) no
O1 S1 O2 114.89(8) no
S1 C2 C3 120.92(13) no
S1 C2 C9 114.79(12) no
C3 C2 C9 124.27(15) no
C2 C3 N4 128.46(13) no
C2 C3 H3 113.67 no
N4 C3 H3 117.87 no
C3 N4 C4a 117.53(13) no
N4 C4a S5 121.58(12) no
N4 C4a N8 127.44(16) no
S5 C4a N8 110.96(10) no
C4a S5 C6 92.40(7) no
S5 C6 C7 107.03(12) no
S5 C6 H6a 113.83 no
S5 C6 H6b 113.83 no
C7 C6 H6a 106.24 no
C7 C6 H6b 105.85 no
H6a C6 H6b 109.43 no
C6 C7 N8 107.40(13) no
C6 C7 H7a 110.00 no
C6 C7 H7b 109.45 no
N8 C7 H7a 110.5 no
N8 C7 H7b 110.13 no
H7a C7 H7b 109.32 no
S1 N8 C4a 124.78(10) no
S1 N8 C7 118.98(10) no
C4a N8 C7 115.14(12) no
C2 C9 H9a 109.5 no
C2 C9 H9b 109.5 no
C2 C9 H9c 109.5 no
H9a C9 H9b 109.5 no
H9a C9 H9c 109.5 no
H9b C9 H9c 109.5 no

loop_
_geom_bond_atom_site_label_1
_geom_bond_atom_site_label_2
_geom_bond_site_symmetry_1
_geom_bond_site_symmetry_2
_geom_bond_distance
_geom_bond_publ_flag
S1 C2 . . 1.7166(14) no
S1 N8 . . 1.6519(11) no
S1 O1 . . 1.4260(15) no
S1 O2 . . 1.4272(17) no
C2 C3 . . 1.3380(19) no
C2 C9 . . 1.497(3) no
C3 N4 . . 1.378(2) no
C3 H3 . . 0.98 no
N4 C4a . . 1.280(2) no
C4a S5 . . 1.7397(17) no
C4a N8 . . 1.3599(17) no
S5 C6 . . 1.797(2) no
C6 C7 . . 1.467(2) no
C6 H6a . . 0.98 no
C6 H6b . . 0.98 no
C7 N8 . . 1.475(2) no
C7 H7a . . 0.98 no
C7 H7b . . 0.98 no
C9 H9a . . 0.98 no
C9 H9b . . 0.98 no
C9 H9c . . 0.98 no

loop_
_cod_related_entry_id
_cod_related_entry_database
_cod_related_entry_code
1 ChemSpider 21132421
